data_4311010
loop_
_publ_author_name
'Olivier Gourdon'
'Sergey L. Bud'ko'
'Darrick Williams'
'Gordon J. Miller'

_publ_section_title
;
 Crystallographic, Electronic, and Magnetic Studies of \z2-GaM (M = Cr, Mn
 or Fe): Trends in Itinerant Magnetism
;
_journal_name_full 'Inorganic Chemistry'
_journal_page_first 3210
_journal_page_last 3218
_journal_paper_doi 10.1021/ic035419f
_journal_volume 43
_journal_year 2004
_chemical_formula_sum 'Cr39 Ga39'
_chemical_formula_weight 1632.4
_space_group_IT_number 166
_symmetry_cell_setting trigonal
_symmetry_space_group_name_Hall '-R 3 2"'
_symmetry_space_group_name_H-M 'R -3 m :H'
_cell_angle_alpha 90
_cell_angle_beta 90
_cell_angle_gamma 120
_cell_formula_units_Z 3
_cell_length_a 12.625(8)
_cell_length_b 12.625(8)
_cell_length_c 7.785(10)
_cell_volume 1074.6(17)
_diffrn_measurement_device_type unknown
_diffrn_radiation_probe x-ray
_diffrn_radiation_type 'Cu K\a'
_diffrn_radiation_wavelength 1.54178
_exptl_absorpt_coefficient_mu 103.396
_exptl_absorpt_correction_T_max 1.000
_exptl_absorpt_correction_T_min 1.000
_exptl_absorpt_correction_type none
_exptl_crystal_colour black
_exptl_crystal_density_diffrn 2.702
_refine_ls_number_parameters 26
_refine_ls_number_reflns 216
_reflns_observed_criterion I>?\s(I)
_cod_data_source_file ic035419fsi20040218_045307.cif
_cod_data_source_block cmpd2
_cod_depositor_comments
;
The following automatic conversions were performed:
'_diffrn_radiation_probe' value 'X-ray' changed to 'x-ray' according to
'/home/saulius/struct/CIF-dictionaries/cif_core.dic' dictionary named
'cif_core.dic' version 2.4.1 from 2010-06-29.

Automatic conversion script
Id: cif_fix_enum 1527 2010-12-29 10:47:43Z saulius 
;
_cod_original_cell_volume 1076.0
_cod_original_sg_symbol_H-M 'R -3 m'
_cod_original_formula_sum 'Ga39 Cr39'
_cod_database_code 4311010

loop_
_symmetry_equiv_pos_site_id
_symmetry_equiv_pos_as_xyz
1 x,y,z
2 -y,x-y,z
3 -y,-x,z
4 -x+y,-x,z
5 x,x-y,z
6 -x+y,y,z
7 -x,-y,-z
8 y,-x+y,-z
9 y,x,-z
10 x-y,x,-z
11 -x,-x+y,-z
12 x-y,-y,-z
13 2/3+x,1/3+y,1/3+z
14 2/3-y,1/3+x-y,1/3+z
15 2/3-y,1/3-x,1/3+z
16 2/3-x+y,1/3-x,1/3+z
17 2/3+x,1/3+x-y,1/3+z
18 2/3-x+y,1/3+y,1/3+z
19 2/3-x,1/3-y,1/3-z
20 2/3+y,1/3-x+y,1/3-z
21 2/3+y,1/3+x,1/3-z
22 2/3+x-y,1/3+x,1/3-z
23 2/3-x,1/3-x+y,1/3-z
24 2/3+x-y,1/3-y,1/3-z
25 1/3+x,2/3+y,2/3+z
26 1/3-y,2/3+x-y,2/3+z
27 1/3-y,2/3-x,2/3+z
28 1/3-x+y,2/3-x,2/3+z
29 1/3+x,2/3+x-y,2/3+z
30 1/3-x+y,2/3+y,2/3+z
31 1/3-x,2/3-y,2/3-z
32 1/3+y,2/3-x+y,2/3-z
33 1/3+y,2/3+x,2/3-z
34 1/3+x-y,2/3+x,2/3-z
35 1/3-x,2/3-x+y,2/3-z
36 1/3+x-y,2/3-y,2/3-z

loop_
_atom_site_label
_atom_site_type_symbol
_atom_site_adp_type
_atom_site_fract_x
_atom_site_fract_y
_atom_site_fract_z
_atom_site_U_iso_or_equiv
_atom_site_symmetry_multiplicity
_atom_site_occupancy
Ga1 Ga Uiso 0 0 0 0.0092(6) 3 1.0
Cr1 Cr Uiso 0 0 0.5 0.0086(8) 3 1.0
Ga2 Ga Uiso 0.2346(10) 0.1173(5) 0.5765(3) 0.0123(5) 18 1.0
Cr2 Cr Uiso 0.23722(14) 0.11861(7) 0.9287(3) 0.0094(7) 18 1.0
Cr3 Cr Uiso -0.1484(14) -0.07420(4) 0.7532(3) 0.0078(6) 18 1.0
Ga3 Ga Uiso 0.2893(10) 0.2893(10) 0.5 0.0102(5) 18 1.0

loop_
_atom_type_symbol
_atom_type_oxidation_number
_atom_type_scat_dispersion_real
_atom_type_scat_dispersion_imag
_atom_type_scat_source
Ga 0 -1.285 0.776 'International Tables Vol C Tables  4.2.6.8 and 6.1.1.1'
Fe 0 -1.134 3.197 'International Tables Vol C Tables  4.2.6.8 and 6.1.1.1'
